data_2216691
loop_
_publ_author_name
'Coetzee, Michael'
'Purcell, Walter'
'Visser, Hendrik G.'
'Venter, Johan A.'

_publ_section_title (Acetylacetonato-\k^2^<i>O</i>,<i>O</i>')carbonyl[2-(diphenylphosphino)pyridine-\k<i>P</i>]rhodium(I)
_journal_coeditor_code NG2373
_journal_issue 12
_journal_name_full 'Acta Crystallographica Section E'
_journal_page_first m3165
_journal_page_last m3165
_journal_paper_doi 10.1107/S1600536807058886
_journal_volume 63
_journal_year 2007
_chemical_formula_iupac '[Rh (C5 H7 O2) (C17 H14 N P) (C O)]'
_chemical_formula_moiety 'C23 H21 N O3 P Rh'
_chemical_formula_sum 'C23 H21 N O3 P Rh'
_chemical_formula_weight 493.29
_chemical_name_systematic
;
(Acetylacetonato-\k^2^<i>O</i>,<i>O</i>')carbonyl[2-
(diphenylphosphino)pyridine-\k<i>P</i>]rhodium(I)
;
_space_group_IT_number 14
_symmetry_cell_setting monoclinic
_symmetry_space_group_name_Hall '-P 2yn'
_symmetry_space_group_name_H-M 'P 1 21/n 1'
_audit_creation_method 'WinGX routine CIF_UPDATE'
_cell_angle_alpha 90.000(5)
_cell_angle_beta 103.027(5)
_cell_angle_gamma 90.000(5)
_cell_formula_units_Z 4
_cell_length_a 8.822(5)
_cell_length_b 17.782(5)
_cell_length_c 13.798(5)
_cell_measurement_reflns_used 8227
_cell_measurement_temperature 150
_cell_measurement_theta_max 28.15
_cell_measurement_theta_min 2.29
_cell_volume 2108.8(15)
_computing_cell_refinement 'Saint-Plus (Bruker, 2004)'
_computing_data_collection 'APEX2 (Bruker, 2005)'
_computing_data_reduction 'SAINT-Plus and XPREP (Bruker, 2004)'
_computing_molecular_graphics 'DIAMOND (Brandenburg & Putz, 2005)'
_computing_publication_material 'WinGX (Farrugia, 1999)'
_computing_structure_refinement 'SHELXL97 (Sheldrick, 1997)'
_computing_structure_solution 'SIR97 (Altomare <i>et al.</i>,  1999)'
_diffrn_measured_fraction_theta_full 0.999
_diffrn_measured_fraction_theta_max 0.999
_diffrn_measurement_device_type 'Bruker X8 APEXII 4K Kappa CCD'
_diffrn_measurement_method '\w and \f'
_diffrn_radiation_type MoK\a
_diffrn_radiation_wavelength 0.71069
_diffrn_reflns_av_R_equivalents 0.0343
_diffrn_reflns_limit_h_max 11
_diffrn_reflns_limit_h_min -11
_diffrn_reflns_limit_k_max 23
_diffrn_reflns_limit_k_min -23
_diffrn_reflns_limit_l_max 18
_diffrn_reflns_limit_l_min -18
_diffrn_reflns_number 24055
_diffrn_reflns_theta_full 28.31
_diffrn_reflns_theta_max 28.31
_diffrn_reflns_theta_min 2.51
_exptl_absorpt_coefficient_mu 0.912
_exptl_absorpt_correction_T_max 0.9473
_exptl_absorpt_correction_T_min 0.8459
_exptl_absorpt_correction_type multi-scan
_exptl_absorpt_process_details
;
(SADABS; Bruker, 2004)
;
_exptl_crystal_colour yellow
_exptl_crystal_density_diffrn 1.554
_exptl_crystal_density_method 'not measured'
_exptl_crystal_description cuboid
_exptl_crystal_F_000 1000
_exptl_crystal_size_max 0.19
_exptl_crystal_size_mid 0.18
_exptl_crystal_size_min 0.06
_refine_diff_density_max 0.464
_refine_diff_density_min -0.386
_refine_ls_extinction_method none
_refine_ls_goodness_of_fit_ref 1.049
_refine_ls_hydrogen_treatment constr
_refine_ls_matrix_type full
_refine_ls_number_parameters 266
_refine_ls_number_reflns 5248
_refine_ls_number_restraints 0
_refine_ls_restrained_S_all 1.049
_refine_ls_R_factor_gt 0.026
_refine_ls_shift/su_max 0.001
_refine_ls_structure_factor_coef Fsqd
_refine_ls_weighting_details 'calc w=1/[\s^2^(Fo^2^)+(0.0253P)^2^+1.8318P] where P=(Fo^2^+2Fc^2^)/3'
_refine_ls_weighting_scheme calc
_refine_ls_wR_factor_ref 0.0647
_reflns_number_gt 4522
_reflns_number_total 5248
_reflns_threshold_expression >2sigma(I)
_cod_data_source_file ng2373.cif
_cod_data_source_block I
_cod_depositor_comments
;
The following automatic conversions were performed:
'_symmetry_cell_setting' value 'Monoclinic' changed to 'monoclinic'
according to '/home/saulius/struct/CIF-dictionaries/cif_core.dic'
dictionary named 'cif_core.dic' version 2.4.1 from 2010-06-29.

Automatic conversion script
Id: cif_fix_enum 1527 2010-12-29 10:47:43Z saulius 

The following automatic conversions were performed:

'_symmetry_cell_setting' value 'Monoclinic' changed to 'monoclinic'
according to /home/saulius/struct/CIF-dictionaries/cif_core.dic
dictionary named 'cif_core.dic' version 2.4.1 from 2010-06-29.

Automatic conversion script
Id: cif_fix_values 1715 2011-07-08 13:25:40Z adriana 
;
_cod_original_sg_symbol_H-M P2(1)/n
_cod_database_code 2216691
_cod_database_fobs_code 2216691

loop_
_symmetry_equiv_pos_as_xyz
'x, y, z'
'-x+1/2, y+1/2, -z+1/2'
'-x, -y, -z'
'x-1/2, -y-1/2, z-1/2'

loop_
_atom_site_type_symbol
_atom_site_label
_atom_site_fract_x
_atom_site_fract_y
_atom_site_fract_z
_atom_site_U_iso_or_equiv
_atom_site_adp_type
_atom_site_calc_flag
_atom_site_refinement_flags
_atom_site_occupancy
Rh Rh1 0.413043(18) 0.130551(9) 0.345080(11) 0.01678(5) Uani d . 1
P P2 0.45125(6) 0.07735(3) 0.20616(4) 0.01570(10) Uani d . 1
O O3 0.5393(2) 0.26775(9) 0.27114(12) 0.0325(4) Uani d . 1
O O1 0.38355(18) 0.18126(8) 0.47462(10) 0.0244(3) Uani d . 1
O O2 0.32107(17) 0.03483(8) 0.38876(10) 0.0234(3) Uani d . 1
C C6 0.4920(2) 0.21458(12) 0.30102(15) 0.0227(4) Uani d . 1
C C26 0.2370(2) -0.00915(12) 0.06995(14) 0.0207(4) Uani d . 1
H H26 0.2259 0.0327 0.0285 0.025 Uiso calc R 1
N N1 0.7625(2) 0.09914(12) 0.25525(15) 0.0325(4) Uani d . 1
C C16 0.2750(2) 0.18390(12) 0.08777(15) 0.0233(4) Uani d . 1
H H16 0.207 0.1765 0.1295 0.028 Uiso calc R 1
C C11 0.4094(2) 0.14104(11) 0.10007(14) 0.0184(4) Uani d . 1
C C21 0.3381(2) -0.00670(11) 0.16307(14) 0.0177(4) Uani d . 1
C C25 0.1530(3) -0.07393(13) 0.03899(16) 0.0257(5) Uani d . 1
H H25 0.0856 -0.0754 -0.0234 0.031 Uiso calc R 1
C C4 0.3242(3) 0.20150(15) 0.63005(17) 0.0366(6) Uani d . 1
H H4A 0.2795 0.2492 0.6065 0.055 Uiso calc R 1
H H4B 0.4284 0.2089 0.6681 0.055 Uiso calc R 1
H H4C 0.2628 0.1785 0.6712 0.055 Uiso calc R 1
C C13 0.4763(3) 0.20638(14) -0.03672(16) 0.0307(5) Uani d . 1
H H13 0.5441 0.2141 -0.0785 0.037 Uiso calc R 1
C C23 0.2679(3) -0.13384(12) 0.19316(17) 0.0265(5) Uani d . 1
H H23 0.2778 -0.1758 0.2344 0.032 Uiso calc R 1
C C32 0.6925(2) -0.02201(12) 0.18125(15) 0.0237(4) Uani d . 1
H H32 0.6153 -0.0558 0.1518 0.028 Uiso calc R 1
C C12 0.5094(3) 0.15155(12) 0.03682(16) 0.0238(4) Uani d . 1
H H12 0.5982 0.122 0.0435 0.029 Uiso calc R 1
C C33 0.8482(3) -0.04076(14) 0.19355(17) 0.0318(5) Uani d . 1
H H33 0.8767 -0.0875 0.1732 0.038 Uiso calc R 1
C C15 0.2423(3) 0.23717(14) 0.01422(17) 0.0313(5) Uani d . 1
H H15 0.1515 0.2654 0.0059 0.038 Uiso calc R 1
C C22 0.3524(2) -0.06947(12) 0.22521(16) 0.0223(4) Uani d . 1
H H22 0.4187 -0.068 0.288 0.027 Uiso calc R 1
C C31 0.6531(2) 0.04760(11) 0.21339(13) 0.0177(4) Uani d . 1
C C34 0.9600(3) 0.01062(16) 0.23621(17) 0.0351(6) Uani d . 1
H H34 1.0651 -0.001 0.2455 0.042 Uiso calc R 1
C C35 0.9140(3) 0.07956(16) 0.26490(18) 0.0363(6) Uani d . 1
H H35 0.9904 0.1144 0.2922 0.044 Uiso calc R 1
C C14 0.3433(3) 0.24935(14) -0.04791(17) 0.0318(5) Uani d . 1
H H14 0.3216 0.2863 -0.0968 0.038 Uiso calc R 1
C C5 0.2152(3) -0.05386(14) 0.48055(18) 0.0378(6) Uani d . 1
H H5A 0.1784 -0.0764 0.4163 0.057 Uiso calc R 1
H H5C 0.1316 -0.0515 0.5146 0.057 Uiso calc R 1
H H5B 0.2984 -0.0836 0.5186 0.057 Uiso calc R 1
C C3 0.2732(2) 0.02422(13) 0.46823(15) 0.0246(4) Uani d . 1
C C24 0.1681(3) -0.13612(13) 0.09948(17) 0.0279(5) Uani d . 1
H H24 0.1119 -0.1796 0.0779 0.034 Uiso calc R 1
C C1 0.3270(3) 0.15107(13) 0.54241(15) 0.0250(5) Uani d . 1
C C2 0.2724(3) 0.07777(14) 0.54181(16) 0.0292(5) Uani d . 1
H H2 0.2315 0.0631 0.5954 0.035 Uiso calc R 1

loop_
_atom_site_aniso_label
_atom_site_aniso_U_11
_atom_site_aniso_U_22
_atom_site_aniso_U_33
_atom_site_aniso_U_12
_atom_site_aniso_U_13
_atom_site_aniso_U_23
Rh1 0.01685(8) 0.01675(8) 0.01773(8) -0.00021(6) 0.00598(6) -0.00119(6)
P2 0.0140(2) 0.0158(2) 0.0174(2) 0.00126(19) 0.00381(18) -0.00040(18)
O3 0.0433(10) 0.0230(8) 0.0357(9) -0.0072(7) 0.0184(8) -0.0026(7)
O1 0.0303(8) 0.0234(8) 0.0216(7) 0.0005(6) 0.0107(6) -0.0030(6)
O2 0.0252(8) 0.0230(8) 0.0225(7) -0.0038(6) 0.0065(6) 0.0010(6)
C6 0.0253(11) 0.0223(11) 0.0224(10) -0.0011(9) 0.0092(8) -0.0074(8)
C26 0.0201(10) 0.0229(10) 0.0201(9) 0.0001(8) 0.0067(8) -0.0011(8)
N1 0.0227(10) 0.0404(12) 0.0334(10) -0.0032(9) 0.0045(8) -0.0052(9)
C16 0.0193(10) 0.0274(11) 0.0235(10) 0.0035(9) 0.0055(8) 0.0036(8)
C11 0.0194(10) 0.0172(10) 0.0174(9) 0.0007(8) 0.0019(7) -0.0006(7)
C21 0.0143(9) 0.0184(10) 0.0216(9) 0.0005(7) 0.0067(7) -0.0034(7)
C25 0.0222(11) 0.0316(12) 0.0235(10) -0.0044(9) 0.0053(8) -0.0068(9)
C4 0.0488(15) 0.0415(15) 0.0224(11) 0.0116(12) 0.0141(11) -0.0012(10)
C13 0.0347(13) 0.0338(13) 0.0264(11) 0.0016(10) 0.0126(10) 0.0060(9)
C23 0.0272(11) 0.0194(10) 0.0346(11) -0.0021(9) 0.0107(9) 0.0014(9)
C32 0.0224(10) 0.0237(11) 0.0268(10) 0.0034(9) 0.0091(8) 0.0019(8)
C12 0.0236(11) 0.0234(11) 0.0253(10) 0.0041(8) 0.0075(9) 0.0010(8)
C33 0.0311(12) 0.0352(13) 0.0329(12) 0.0154(10) 0.0154(10) 0.0079(10)
C15 0.0263(12) 0.0311(13) 0.0346(12) 0.0090(10) 0.0030(10) 0.0048(10)
C22 0.0193(10) 0.0225(11) 0.0255(10) 0.0013(8) 0.0055(8) 0.0000(8)
C31 0.0153(9) 0.0229(10) 0.0153(8) 0.0030(8) 0.0041(7) 0.0021(7)
C34 0.0176(11) 0.0613(17) 0.0276(11) 0.0098(11) 0.0072(9) 0.0128(11)
C35 0.0215(12) 0.0533(16) 0.0319(12) -0.0077(11) 0.0014(10) -0.0033(11)
C14 0.0353(13) 0.0288(12) 0.0298(11) 0.0039(10) 0.0041(10) 0.0094(9)
C5 0.0445(15) 0.0348(14) 0.0333(12) -0.0097(12) 0.0075(11) 0.0100(10)
C3 0.0193(10) 0.0294(12) 0.0237(10) -0.0011(9) 0.0021(8) 0.0077(9)
C24 0.0254(11) 0.0250(11) 0.0356(12) -0.0068(9) 0.0113(9) -0.0094(9)
C1 0.0234(11) 0.0316(12) 0.0205(10) 0.0082(9) 0.0059(8) 0.0017(8)
C2 0.0332(12) 0.0358(13) 0.0211(10) 0.0019(10) 0.0112(9) 0.0068(9)

loop_
_atom_type_symbol
_atom_type_description
_atom_type_scat_dispersion_real
_atom_type_scat_dispersion_imag
_atom_type_scat_source
C C 0.0033 0.0016 'International Tables Vol C Tables 4.2.6.8 and 6.1.1.4'
H H 0 0 'International Tables Vol C Tables 4.2.6.8 and 6.1.1.4'
N N 0.0061 0.0033 'International Tables Vol C Tables 4.2.6.8 and 6.1.1.4'
O O 0.0106 0.006 'International Tables Vol C Tables 4.2.6.8 and 6.1.1.4'
P P 0.1023 0.0942 'International Tables Vol C Tables 4.2.6.8 and 6.1.1.4'
Rh Rh -1.1178 0.9187 'International Tables Vol C Tables 4.2.6.8 and 6.1.1.4'

loop_
_geom_angle_atom_site_label_1
_geom_angle_atom_site_label_2
_geom_angle_atom_site_label_3
_geom_angle
C6 Rh1 O2 177.68(7)
C6 Rh1 O1 93.62(8)
O2 Rh1 O1 88.42(6)
C6 Rh1 P2 85.26(6)
O2 Rh1 P2 92.71(5)
O1 Rh1 P2 178.43(4)
C21 P2 C11 104.54(9)
C21 P2 C31 103.56(9)
C11 P2 C31 103.93(9)
C21 P2 Rh1 116.79(6)
C11 P2 Rh1 112.61(7)
C31 P2 Rh1 114.05(6)
C1 O1 Rh1 126.64(14)
C3 O2 Rh1 127.61(14)
O3 C6 Rh1 178.4(2)
C25 C26 C21 119.9(2)
C25 C26 H26 120
C21 C26 H26 120
C35 N1 C31 117.2(2)
C15 C16 C11 120.1(2)
C15 C16 H16 119.9
C11 C16 H16 119.9
C12 C11 C16 119.75(19)
C12 C11 P2 123.20(16)
C16 C11 P2 116.91(15)
C26 C21 C22 119.56(19)
C26 C21 P2 121.18(15)
C22 C21 P2 119.26(15)
C24 C25 C26 120.7(2)
C24 C25 H25 119.7
C26 C25 H25 119.7
C1 C4 H4A 109.5
C1 C4 H4B 109.5
H4A C4 H4B 109.5
C1 C4 H4C 109.5
H4A C4 H4C 109.5
H4B C4 H4C 109.5
C14 C13 C12 120.2(2)
C14 C13 H13 119.9
C12 C13 H13 119.9
C22 C23 C24 120.3(2)
C22 C23 H23 119.9
C24 C23 H23 119.9
C31 C32 C33 119.3(2)
C31 C32 H32 120.4
C33 C32 H32 120.4
C11 C12 C13 119.7(2)
C11 C12 H12 120.1
C13 C12 H12 120.1
C34 C33 C32 119.2(2)
C34 C33 H33 120.4
C32 C33 H33 120.4
C16 C15 C14 120.5(2)
C16 C15 H15 119.7
C14 C15 H15 119.7
C23 C22 C21 119.8(2)
C23 C22 H22 120.1
C21 C22 H22 120.1
N1 C31 C32 122.19(19)
N1 C31 P2 114.48(15)
C32 C31 P2 123.32(16)
C33 C34 C35 119.0(2)
C33 C34 H34 120.5
C35 C34 H34 120.5
N1 C35 C34 123.2(2)
N1 C35 H35 118.4
C34 C35 H35 118.4
C13 C14 C15 119.6(2)
C13 C14 H14 120.2
C15 C14 H14 120.2
C3 C5 H5A 109.5
C3 C5 H5C 109.5
H5A C5 H5C 109.5
C3 C5 H5B 109.5
H5A C5 H5B 109.5
H5C C5 H5B 109.5
O2 C3 C2 125.6(2)
O2 C3 C5 114.9(2)
C2 C3 C5 119.4(2)
C25 C24 C23 119.7(2)
C25 C24 H24 120.1
C23 C24 H24 120.1
O1 C1 C2 125.7(2)
O1 C1 C4 114.7(2)
C2 C1 C4 119.6(2)
C1 C2 C3 125.94(19)
C1 C2 H2 117
C3 C2 H2 117

loop_
_geom_bond_atom_site_label_1
_geom_bond_atom_site_label_2
_geom_bond_distance
Rh1 C6 1.810(2)
Rh1 O2 2.0345(15)
Rh1 O1 2.0701(15)
Rh1 P2 2.2303(8)
P2 C21 1.821(2)
P2 C11 1.821(2)
P2 C31 1.839(2)
O3 C6 1.147(3)
O1 C1 1.274(3)
O2 C3 1.275(2)
C26 C25 1.384(3)
C26 C21 1.390(3)
C26 H26 0.93
N1 C35 1.359(3)
N1 C31 1.361(3)
C16 C15 1.371(3)
C16 C11 1.387(3)
C16 H16 0.93
C11 C12 1.386(3)
C21 C22 1.396(3)
C25 C24 1.374(3)
C25 H25 0.93
C4 C1 1.510(3)
C4 H4A 0.96
C4 H4B 0.96
C4 H4C 0.96
C13 C14 1.379(3)
C13 C12 1.390(3)
C13 H13 0.93
C23 C22 1.383(3)
C23 C24 1.391(3)
C23 H23 0.93
C32 C31 1.385(3)
C32 C33 1.386(3)
C32 H32 0.93
C12 H12 0.93
C33 C34 1.376(4)
C33 H33 0.93
C15 C14 1.386(3)
C15 H15 0.93
C22 H22 0.93
C34 C35 1.377(4)
C34 H34 0.93
C35 H35 0.93
C14 H14 0.93
C5 C3 1.502(3)
C5 H5A 0.96
C5 H5C 0.96
C5 H5B 0.96
C3 C2 1.393(3)
C24 H24 0.93
C1 C2 1.389(3)
C2 H2 0.93
